data_2238461
loop_
_publ_author_name
'Ishikawa, Yoshinobu'
'Motohashi, Yuya'

_publ_section_title
;
 (<i>E</i>)-6,8-Dichloro-3-{[(naphthalen-1-ylmethyl)iminiumyl]methyl}-2<i>H</i>-chromen-4-olate
;
_journal_issue 8
_journal_name_full 'Acta Crystallographica Section E'
_journal_page_first o1226
_journal_paper_doi 10.1107/S1600536813018084
_journal_volume 69
_journal_year 2013
_chemical_formula_iupac 'C21 H15 Cl2 N O2'
_chemical_formula_moiety 'C21 H15 Cl2 N O2'
_chemical_formula_sum 'C21 H15 Cl2 N O2'
_chemical_formula_weight 384.26
_chemical_name_systematic (<i>E</i>)-6,8-Dichloro-3-{[(naphthalen-1-ylmethyl)iminio]methyl}-2<i>H</i>-chromen-4-olate
_space_group_IT_number 14
_symmetry_cell_setting monoclinic
_symmetry_space_group_name_Hall '-P 2ybc'
_symmetry_space_group_name_H-M 'P 1 21/c 1'
_atom_sites_solution_hydrogens geom
_atom_sites_solution_primary direct
_atom_sites_solution_secondary difmap
_cell_angle_alpha 90.0000
_cell_angle_beta 102.65(4)
_cell_angle_gamma 90.0000
_cell_formula_units_Z 4
_cell_length_a 16.286(7)
_cell_length_b 8.910(6)
_cell_length_c 12.008(9)
_cell_measurement_reflns_used 25
_cell_measurement_temperature 100
_cell_measurement_theta_max 17.45
_cell_measurement_theta_min 15.73
_cell_volume 1700.2(19)
_computing_cell_refinement '<i>WinAFC</i> (Rigaku, 1999)'
_computing_data_collection '<i>WinAFC</i> (Rigaku, 1999)'
_computing_data_reduction '<i>WinAFC</i> (Rigaku, 1999)'
_computing_molecular_graphics 'CrystalStructure  (Rigaku, 2010)'
_computing_publication_material 'CrystalStructure  (Rigaku, 2010)'
_computing_structure_refinement 'SHELXL97 (Sheldrick, 2008)'
_computing_structure_solution 'SHELXS97 (Sheldrick, 2008)'
_diffrn_ambient_temperature 100
_diffrn_measured_fraction_theta_full 0.985
_diffrn_measured_fraction_theta_max 0.985
_diffrn_measurement_device_type 'Rigaku AFC7R'
_diffrn_measurement_method \w-2\q
_diffrn_radiation_type 'Mo K\a'
_diffrn_radiation_wavelength 0.71069
_diffrn_reflns_av_R_equivalents 0.0829
_diffrn_reflns_limit_h_max 21
_diffrn_reflns_limit_h_min -20
_diffrn_reflns_limit_k_max 11
_diffrn_reflns_limit_k_min 0
_diffrn_reflns_limit_l_max 8
_diffrn_reflns_limit_l_min -15
_diffrn_reflns_number 4657
_diffrn_reflns_theta_full 27.56
_diffrn_reflns_theta_max 27.56
_diffrn_standards_decay_% -0.430
_diffrn_standards_interval_count 150
_diffrn_standards_number 3
_exptl_absorpt_coefficient_mu 0.397
_exptl_absorpt_correction_type none
_exptl_crystal_colour yellow
_exptl_crystal_density_diffrn 1.501
_exptl_crystal_density_method 'not measured'
_exptl_crystal_description block
_exptl_crystal_F_000 792.00
_exptl_crystal_size_max 0.370
_exptl_crystal_size_mid 0.370
_exptl_crystal_size_min 0.280
_refine_diff_density_max 0.490
_refine_diff_density_min -0.530
_refine_ls_extinction_method none
_refine_ls_goodness_of_fit_ref 1.041
_refine_ls_hydrogen_treatment constr
_refine_ls_number_parameters 235
_refine_ls_number_reflns 3875
_refine_ls_number_restraints 0
_refine_ls_R_factor_gt 0.0333
_refine_ls_shift/su_max 0.001
_refine_ls_structure_factor_coef Fsqd
_refine_ls_weighting_details 'w = 1/[\s^2^(Fo^2^)+(0.0433P)^2^+0.7479P] where P=(Fo^2^+2Fc^2^)/3'
_refine_ls_weighting_scheme calc
_refine_ls_wR_factor_ref 0.0831
_reflns_number_gt 3367
_reflns_number_total 3875
_reflns_threshold_expression F^2^>2.0\s(F^2^)
_cod_data_source_file zp2006.cif
_cod_data_source_block I
_cod_database_code 2238461
_cod_database_fobs_code 2238461

loop_
_symmetry_equiv_pos_site_id
_symmetry_equiv_pos_as_xyz
1 +X,+Y,+Z
2 -X,1/2+Y,1/2-Z
3 -X,-Y,-Z
4 +X,1/2-Y,1/2+Z

loop_
_atom_site_type_symbol
_atom_site_label
_atom_site_fract_x
_atom_site_fract_y
_atom_site_fract_z
_atom_site_U_iso_or_equiv
_atom_site_adp_type
_atom_site_calc_flag
_atom_site_refinement_flags
_atom_site_occupancy
_atom_site_symmetry_multiplicity
Cl Cl1 0.10099(2) 0.41074(4) 0.50407(3) 0.02134(10) Uani d . 1.0 4
Cl Cl2 0.17147(2) 0.84582(4) 0.82092(3) 0.01871(10) Uani d . 1.0 4
O O1 0.34501(6) 0.79385(11) 0.80754(9) 0.0176(2) Uani d . 1.0 4
O O2 0.43015(6) 0.52671(12) 0.57813(9) 0.0194(2) Uani d . 1.0 4
N N1 0.58885(7) 0.64807(13) 0.66903(11) 0.0178(3) Uani d . 1.0 4
C C1 0.42933(8) 0.73258(16) 0.84317(12) 0.0173(3) Uani d . 1.0 4
C C2 0.46328(8) 0.67928(15) 0.74377(12) 0.0163(3) Uani d . 1.0 4
C C3 0.40821(8) 0.59345(15) 0.65803(12) 0.0153(3) Uani d . 1.0 4
C C4 0.25901(8) 0.50521(16) 0.59487(11) 0.0149(3) Uani d . 1.0 4
C C5 0.17435(8) 0.52122(16) 0.59411(11) 0.0156(3) Uani d . 1.0 4
C C6 0.14631(8) 0.62656(15) 0.66285(11) 0.0152(3) Uani d . 1.0 4
C C7 0.20515(8) 0.71380(15) 0.73498(11) 0.0141(3) Uani d . 1.0 4
C C8 0.29135(8) 0.69931(15) 0.73910(11) 0.0142(3) Uani d . 1.0 4
C C9 0.31801(8) 0.59510(15) 0.66686(11) 0.0148(3) Uani d . 1.0 4
C C10 0.54680(8) 0.70260(15) 0.74329(12) 0.0166(3) Uani d . 1.0 4
C C11 0.67892(8) 0.67249(16) 0.68340(12) 0.0174(3) Uani d . 1.0 4
C C12 0.70249(8) 0.80052(15) 0.61334(11) 0.0140(3) Uani d . 1.0 4
C C13 0.64295(9) 0.87459(16) 0.53406(12) 0.0176(3) Uani d . 1.0 4
C C14 0.66574(9) 0.99175(17) 0.46685(12) 0.0208(3) Uani d . 1.0 4
C C15 0.74839(10) 1.03185(17) 0.47995(12) 0.0210(3) Uani d . 1.0 4
C C16 0.89800(9) 0.99932(17) 0.57563(13) 0.0212(3) Uani d . 1.0 4
C C17 0.95874(9) 0.93028(17) 0.65587(13) 0.0219(3) Uani d . 1.0 4
C C18 0.93670(9) 0.81701(16) 0.72581(12) 0.0193(3) Uani d . 1.0 4
C C19 0.85400(8) 0.77372(15) 0.71310(12) 0.0157(3) Uani d . 1.0 4
C C20 0.78937(8) 0.84224(14) 0.63022(11) 0.0133(3) Uani d . 1.0 4
C C21 0.81193(9) 0.95853(16) 0.56097(12) 0.0170(3) Uani d . 1.0 4
H H1B 0.4283 0.6476 0.8960 0.0207 Uiso calc R 1.0 4
H H2A 0.4672 0.8106 0.8850 0.0207 Uiso calc R 1.0 4
H H3 0.2769 0.4334 0.5466 0.0179 Uiso calc R 1.0 4
H H4 0.0879 0.6382 0.6603 0.0182 Uiso calc R 1.0 4
H H5 0.5777 0.7643 0.8024 0.0199 Uiso calc R 1.0 4
H H6 0.5617 0.5962 0.6100 0.0213 Uiso calc R 1.0 4
H H7A 0.7048 0.5791 0.6626 0.0209 Uiso calc R 1.0 4
H H8B 0.7033 0.6925 0.7651 0.0209 Uiso calc R 1.0 4
H H9 0.5855 0.8470 0.5240 0.0211 Uiso calc R 1.0 4
H H10 0.6236 1.0424 0.4127 0.0249 Uiso calc R 1.0 4
H H11 0.7633 1.1098 0.4341 0.0252 Uiso calc R 1.0 4
H H12 0.9135 1.0757 0.5290 0.0255 Uiso calc R 1.0 4
H H13 1.0160 0.9588 0.6645 0.0263 Uiso calc R 1.0 4
H H14 0.9791 0.7702 0.7820 0.0231 Uiso calc R 1.0 4
H H15 0.8400 0.6968 0.7605 0.0188 Uiso calc R 1.0 4

loop_
_atom_site_aniso_label
_atom_site_aniso_U_11
_atom_site_aniso_U_22
_atom_site_aniso_U_33
_atom_site_aniso_U_12
_atom_site_aniso_U_13
_atom_site_aniso_U_23
Cl1 0.01563(16) 0.0285(2) 0.01929(17) -0.00243(13) 0.00266(12) -0.00941(13)
Cl2 0.01504(16) 0.01710(17) 0.02549(18) -0.00033(12) 0.00772(12) -0.00669(13)
O1 0.0124(5) 0.0160(5) 0.0241(5) 0.0000(4) 0.0036(4) -0.0044(4)
O2 0.0161(5) 0.0212(5) 0.0225(5) 0.0025(4) 0.0078(4) -0.0020(4)
N1 0.0120(6) 0.0189(6) 0.0228(6) -0.0021(5) 0.0046(5) -0.0003(5)
C1 0.0116(6) 0.0192(7) 0.0204(7) 0.0005(5) 0.0020(5) -0.0002(6)
C2 0.0139(6) 0.0148(7) 0.0210(7) 0.0018(5) 0.0053(5) 0.0031(6)
C3 0.0138(6) 0.0135(6) 0.0197(7) 0.0027(5) 0.0061(5) 0.0043(5)
C4 0.0160(6) 0.0162(6) 0.0134(6) 0.0024(5) 0.0048(5) 0.0004(5)
C5 0.0155(7) 0.0170(7) 0.0141(6) -0.0015(5) 0.0024(5) 0.0006(5)
C6 0.0125(6) 0.0174(7) 0.0165(6) 0.0008(5) 0.0051(5) 0.0021(5)
C7 0.0155(6) 0.0118(6) 0.0164(6) 0.0024(5) 0.0068(5) 0.0007(5)
C8 0.0137(6) 0.0128(6) 0.0162(6) -0.0001(5) 0.0039(5) 0.0022(5)
C9 0.0138(6) 0.0150(7) 0.0165(6) 0.0018(5) 0.0053(5) 0.0033(5)
C10 0.0146(6) 0.0142(6) 0.0206(7) 0.0000(5) 0.0032(5) 0.0037(6)
C11 0.0110(6) 0.0173(7) 0.0245(7) 0.0012(5) 0.0050(5) 0.0044(6)
C12 0.0140(6) 0.0132(6) 0.0155(6) 0.0001(5) 0.0051(5) -0.0018(5)
C13 0.0162(7) 0.0183(7) 0.0177(7) 0.0011(5) 0.0021(5) -0.0014(6)
C14 0.0244(7) 0.0205(7) 0.0157(7) 0.0033(6) 0.0003(6) 0.0017(6)
C15 0.0282(8) 0.0187(7) 0.0172(7) -0.0015(6) 0.0072(6) 0.0027(6)
C16 0.0231(8) 0.0187(7) 0.0246(7) -0.0042(6) 0.0110(6) 0.0001(6)
C17 0.0153(7) 0.0224(8) 0.0298(8) -0.0038(6) 0.0089(6) -0.0056(6)
C18 0.0150(7) 0.0206(7) 0.0219(7) 0.0030(6) 0.0035(6) -0.0033(6)
C19 0.0161(6) 0.0143(6) 0.0173(7) 0.0004(5) 0.0050(5) -0.0017(5)
C20 0.0144(6) 0.0127(6) 0.0137(6) 0.0000(5) 0.0050(5) -0.0029(5)
C21 0.0199(7) 0.0157(7) 0.0169(7) -0.0008(6) 0.0072(5) -0.0021(6)

loop_
_atom_type_symbol
_atom_type_description
_atom_type_scat_dispersion_real
_atom_type_scat_dispersion_imag
_atom_type_scat_source
C C 0.0033 0.0016
;
International Tables for Crystallography
(1992, Vol. C, Tables 4.2.6.8 and 6.1.1.4)
;
H H 0.0000 0.0000
;
International Tables for Crystallography
(1992, Vol. C, Table 6.1.1.4)
;
Cl Cl 0.1484 0.1585
;
International Tables for Crystallography
(1992, Vol. C, Tables 4.2.6.8 and 6.1.1.4)
;
N N 0.0061 0.0033
;
International Tables for Crystallography
(1992, Vol. C, Tables 4.2.6.8 and 6.1.1.4)
;
O O 0.0106 0.0060
;
International Tables for Crystallography
(1992, Vol. C, Tables 4.2.6.8 and 6.1.1.4)
;

loop_
_geom_angle_atom_site_label_1
_geom_angle_atom_site_label_2
_geom_angle_atom_site_label_3
_geom_angle
_geom_angle_publ_flag
C1 O1 C8 112.82(12) no
C10 N1 C11 121.31(12) no
O1 C1 C2 112.00(12) no
C1 C2 C3 117.41(13) no
C1 C2 C10 119.51(12) no
C3 C2 C10 122.82(14) no
O2 C3 C2 124.70(13) no
O2 C3 C9 120.73(12) no
C2 C3 C9 114.49(13) no
C5 C4 C9 119.64(14) no
Cl1 C5 C4 119.70(12) no
Cl1 C5 C6 118.85(11) no
C4 C5 C6 121.43(12) no
C5 C6 C7 118.60(13) no
Cl2 C7 C6 119.28(11) no
Cl2 C7 C8 119.20(10) no
C6 C7 C8 121.52(13) no
O1 C8 C7 118.23(13) no
O1 C8 C9 122.75(13) no
C7 C8 C9 118.88(12) no
C3 C9 C4 120.27(13) no
C3 C9 C8 119.48(12) no
C4 C9 C8 119.90(13) no
N1 C10 C2 127.01(13) no
N1 C11 C12 114.70(11) no
C11 C12 C13 121.42(13) no
C11 C12 C20 118.60(11) no
C13 C12 C20 119.98(14) no
C12 C13 C14 121.09(14) no
C13 C14 C15 120.03(13) no
C14 C15 C21 120.75(15) no
C17 C16 C21 120.94(15) no
C16 C17 C18 120.21(14) no
C17 C18 C19 120.35(13) no
C18 C19 C20 120.98(14) no
C12 C20 C19 123.04(13) no
C12 C20 C21 118.57(12) no
C19 C20 C21 118.39(13) no
C15 C21 C16 121.33(15) no
C15 C21 C20 119.55(14) no
C16 C21 C20 119.12(13) no
C10 N1 H6 119.342 no
C11 N1 H6 119.346 no
O1 C1 H1B 109.210 no
O1 C1 H2A 109.215 no
C2 C1 H1B 109.214 no
C2 C1 H2A 109.212 no
H1B C1 H2A 107.905 no
C5 C4 H3 120.177 no
C9 C4 H3 120.180 no
C5 C6 H4 120.699 no
C7 C6 H4 120.701 no
N1 C10 H5 116.499 no
C2 C10 H5 116.493 no
N1 C11 H7A 108.592 no
N1 C11 H8B 108.590 no
C12 C11 H7A 108.590 no
C12 C11 H8B 108.589 no
H7A C11 H8B 107.556 no
C12 C13 H9 119.454 no
C14 C13 H9 119.453 no
C13 C14 H10 119.980 no
C15 C14 H10 119.986 no
C14 C15 H11 119.628 no
C21 C15 H11 119.617 no
C17 C16 H12 119.532 no
C21 C16 H12 119.524 no
C16 C17 H13 119.901 no
C18 C17 H13 119.892 no
C17 C18 H14 119.822 no
C19 C18 H14 119.826 no
C18 C19 H15 119.511 no
C20 C19 H15 119.512 no

loop_
_geom_bond_atom_site_label_1
_geom_bond_atom_site_label_2
_geom_bond_distance
_geom_bond_publ_flag
Cl1 C5 1.7319(15) no
Cl2 C7 1.7313(17) no
O1 C1 1.4524(17) no
O1 C8 1.3543(17) no
O2 C3 1.246(2) no
N1 C10 1.330(3) no
N1 C11 1.4554(19) no
C1 C2 1.498(3) no
C2 C3 1.430(2) no
C2 C10 1.377(2) no
C3 C9 1.496(2) no
C4 C5 1.384(2) no
C4 C9 1.3958(19) no
C5 C6 1.391(2) no
C6 C7 1.3817(19) no
C7 C8 1.400(2) no
C8 C9 1.403(2) no
C11 C12 1.516(3) no
C12 C13 1.3703(19) no
C12 C20 1.434(2) no
C13 C14 1.418(3) no
C14 C15 1.368(3) no
C15 C21 1.415(2) no
C16 C17 1.367(2) no
C16 C21 1.421(3) no
C17 C18 1.409(3) no
C18 C19 1.377(2) no
C19 C20 1.4185(19) no
C20 C21 1.426(3) no
N1 H6 0.880 no
C1 H1B 0.990 no
C1 H2A 0.990 no
C4 H3 0.950 no
C6 H4 0.950 no
C10 H5 0.950 no
C11 H7A 0.990 no
C11 H8B 0.990 no
C13 H9 0.950 no
C14 H10 0.950 no
C15 H11 0.950 no
C16 H12 0.950 no
C17 H13 0.950 no
C18 H14 0.950 no
C19 H15 0.950 no

loop_
_geom_contact_atom_site_label_1
_geom_contact_atom_site_label_2
_geom_contact_distance
_geom_contact_site_symmetry_2
_geom_contact_publ_flag
Cl2 O1 2.9030(16) . no
O1 C3 2.878(3) . no
O2 N1 2.7938(19) . no
O2 C4 2.844(2) . no
O2 C10 2.889(2) . no
N1 C3 2.956(2) . no
N1 C13 2.846(3) . no
C1 C9 2.755(3) . no
C2 C8 2.794(3) . no
C4 C7 2.775(3) . no
C5 C8 2.780(3) . no
C6 C9 2.800(3) . no
C10 C12 3.370(3) . no
C10 C13 3.583(3) . no
C11 C19 2.937(3) . no
C12 C15 2.810(3) . no
C13 C21 2.801(3) . no
C14 C20 2.819(3) . no
C16 C19 2.792(3) . no
C17 C20 2.819(3) . no
C18 C21 2.806(3) . no
Cl1 Cl2 3.4590(17) 4_564 no
Cl1 C18 3.531(3) 2_646 no
Cl1 C18 3.372(3) 3_666 no
Cl1 C19 3.531(3) 2_646 no
Cl1 C19 3.298(3) 3_666 no
Cl1 C20 3.483(2) 3_666 no
Cl2 Cl1 3.4590(17) 4_565 no
Cl2 C4 3.544(3) 4_565 no
Cl2 C5 3.478(3) 4_565 no
O1 N1 3.327(3) 2_656 no
O1 C11 3.401(3) 2_656 no
O2 O2 3.285(3) 3_666 no
O2 N1 3.306(3) 3_666 no
O2 C1 3.472(3) 2_646 no
O2 C1 3.542(3) 4_564 no
O2 C10 3.567(3) 2_646 no
N1 O1 3.327(3) 2_646 no
N1 O2 3.306(3) 3_666 no
C1 O2 3.472(3) 2_656 no
C1 O2 3.542(3) 4_565 no
C4 Cl2 3.544(3) 4_564 no
C5 Cl2 3.478(3) 4_564 no
C5 C19 3.302(3) 2_646 no
C6 C16 3.558(3) 2_646 no
C6 C17 3.515(3) 2_646 no
C6 C18 3.466(3) 2_646 no
C6 C19 3.479(3) 2_646 no
C6 C20 3.542(3) 2_646 no
C6 C21 3.566(3) 2_646 no
C7 C21 3.399(3) 2_646 no
C8 C15 3.511(3) 3_676 no
C10 O2 3.567(3) 2_656 no
C10 C13 3.567(3) 4_565 no
C10 C14 3.418(3) 4_565 no
C11 O1 3.401(3) 2_646 no
C13 C10 3.567(3) 4_564 no
C14 C10 3.418(3) 4_564 no
C15 C8 3.511(3) 3_676 no
C16 C6 3.558(3) 2_656 no
C17 C6 3.515(3) 2_656 no
C18 Cl1 3.531(3) 2_656 no
C18 Cl1 3.372(3) 3_666 no
C18 C6 3.466(3) 2_656 no
C19 Cl1 3.531(3) 2_656 no
C19 Cl1 3.298(3) 3_666 no
C19 C5 3.302(3) 2_656 no
C19 C6 3.479(3) 2_656 no
C20 Cl1 3.483(2) 3_666 no
C20 C6 3.542(3) 2_656 no
C21 C6 3.566(3) 2_656 no
C21 C7 3.399(3) 2_656 no
Cl1 H3 2.8044 . no
Cl1 H4 2.8011 . no
Cl2 H4 2.8007 . no
O2 H3 2.5793 . no
O2 H6 2.1816 . no
N1 H9 2.4771 . no
C1 H5 2.5838 . no
C2 H6 2.6121 . no
C3 H1B 2.8456 . no
C3 H2A 3.3086 . no
C3 H3 2.6730 . no
C3 H5 3.2932 . no
C3 H6 2.6854 . no
C4 H4 3.2775 . no
C6 H3 3.2754 . no
C8 H1B 2.6266 . no
C8 H2A 3.1711 . no
C8 H3 3.2817 . no
C8 H4 3.2853 . no
C9 H1B 2.9757 . no
C10 H1B 2.9791 . no
C10 H2A 2.5432 . no
C10 H7A 3.1414 . no
C10 H8B 2.5054 . no
C10 H9 3.1166 . no
C11 H5 2.5417 . no
C11 H9 2.6689 . no
C11 H15 2.5932 . no
C12 H5 3.3778 . no
C12 H6 2.9216 . no
C12 H10 3.2782 . no
C12 H15 2.6946 . no
C13 H6 3.0440 . no
C13 H7A 3.1064 . no
C13 H8B 3.1775 . no
C13 H11 3.2717 . no
C15 H9 3.2633 . no
C15 H12 2.6531 . no
C16 H11 2.6523 . no
C16 H14 3.2588 . no
C17 H15 3.2725 . no
C18 H12 3.2633 . no
C19 H7A 2.9380 . no
C19 H8B 2.7588 . no
C19 H13 3.2701 . no
C20 H7A 2.7891 . no
C20 H8B 2.7134 . no
C20 H9 3.2869 . no
C20 H11 3.3119 . no
C20 H12 3.3119 . no
C20 H14 3.2890 . no
C21 H10 3.2781 . no
C21 H13 3.2836 . no
C21 H15 3.3029 . no
H1B H5 3.0755 . no
H2A H5 2.2747 . no
H5 H6 2.7173 . no
H5 H7A 3.3695 . no
H5 H8B 2.2788 . no
H5 H9 3.4527 . no
H6 H7A 2.2832 . no
H6 H8B 2.7639 . no
H6 H9 2.5271 . no
H7A H9 3.2912 . no
H7A H15 2.4895 . no
H8B H9 3.3945 . no
H8B H15 2.2403 . no
H9 H10 2.3596 . no
H10 H11 2.3125 . no
H11 H12 2.4808 . no
H12 H13 2.3085 . no
H13 H14 2.3547 . no
H14 H15 2.3174 . no
Cl1 H4 3.3003 3_566 no
Cl1 H14 3.3665 2_646 no
Cl1 H15 3.3698 2_646 no
Cl2 H3 3.4819 4_565 no
Cl2 H7A 2.8708 2_656 no
Cl2 H11 3.5822 2_646 no
Cl2 H11 3.4771 3_676 no
Cl2 H12 3.4716 2_646 no
Cl2 H13 2.9779 1_455 no
Cl2 H14 3.1376 1_455 no
Cl2 H15 3.2700 2_656 no
O1 H6 3.1444 2_656 no
O1 H7A 2.7154 2_656 no
O1 H10 3.1583 3_676 no
O1 H11 3.1669 3_676 no
O2 H2A 2.5248 2_646 no
O2 H2A 2.9081 4_564 no
O2 H5 2.7607 2_646 no
O2 H6 2.5402 3_666 no
O2 H7A 3.3604 3_666 no
O2 H9 3.5379 3_666 no
N1 H2A 3.1678 2_646 no
N1 H2A 3.5686 4_564 no
N1 H10 3.3222 4_565 no
C1 H6 3.2859 2_656 no
C1 H9 3.0434 4_565 no
C2 H9 3.5215 4_565 no
C2 H10 3.2427 3_676 no
C2 H10 3.5375 4_565 no
C3 H2A 3.3458 2_646 no
C3 H5 2.9718 2_646 no
C3 H10 3.3648 3_676 no
C4 H5 3.4301 2_646 no
C4 H7A 3.3561 3_666 no
C4 H8B 3.2427 2_646 no
C4 H11 3.4591 3_676 no
C5 H11 3.4793 3_676 no
C5 H15 3.4109 2_646 no
C6 H11 3.1293 3_676 no
C6 H12 3.5089 3_676 no
C6 H14 3.5789 1_455 no
C7 H11 2.7047 3_676 no
C8 H7A 3.5798 2_656 no
C8 H10 3.4120 3_676 no
C8 H11 2.6837 3_676 no
C9 H5 3.3815 2_646 no
C9 H10 3.5560 3_676 no
C9 H11 3.0717 3_676 no
C10 H9 3.3197 4_565 no
C10 H10 3.0585 4_565 no
C11 H3 3.1482 3_666 no
C12 H3 2.9038 3_666 no
C13 H1B 2.8981 2_656 no
C13 H1B 3.5306 4_564 no
C13 H2A 3.4463 4_564 no
C13 H3 3.2759 3_666 no
C13 H5 3.0174 4_564 no
C14 H1B 2.8448 2_656 no
C14 H5 3.1497 4_564 no
C14 H8B 3.0966 4_564 no
C15 H8B 3.2195 4_564 no
C16 H4 3.3653 2_656 no
C16 H13 3.4908 3_776 no
C16 H14 3.3549 2_756 no
C17 H4 3.3395 1_655 no
C17 H4 3.1019 2_656 no
C17 H12 3.3585 3_776 no
C17 H14 3.2288 2_756 no
C18 H4 3.1738 1_655 no
C18 H4 3.2351 2_656 no
C18 H13 3.4745 2_746 no
C20 H3 3.2717 3_666 no
H1B C13 2.8981 2_646 no
H1B C13 3.5306 4_565 no
H1B C14 2.8448 2_646 no
H1B H9 2.8715 2_646 no
H1B H9 2.6810 4_565 no
H1B H10 2.7785 2_646 no
H1B H10 3.5696 4_565 no
H2A O2 2.5248 2_656 no
H2A O2 2.9081 4_565 no
H2A N1 3.1678 2_656 no
H2A N1 3.5686 4_565 no
H2A C3 3.3458 2_656 no
H2A C13 3.4463 4_565 no
H2A H6 2.5906 2_656 no
H2A H6 2.9221 4_565 no
H2A H9 2.6567 4_565 no
H3 Cl2 3.4819 4_564 no
H3 C11 3.1482 3_666 no
H3 C12 2.9038 3_666 no
H3 C13 3.2759 3_666 no
H3 C20 3.2717 3_666 no
H3 H5 3.0475 2_646 no
H3 H6 3.5623 3_666 no
H3 H7A 2.5963 3_666 no
H3 H8B 3.0827 2_646 no
H3 H9 3.5808 3_666 no
H4 Cl1 3.3003 3_566 no
H4 C16 3.3653 2_646 no
H4 C17 3.3395 1_455 no
H4 C17 3.1019 2_646 no
H4 C18 3.1738 1_455 no
H4 C18 3.2351 2_646 no
H4 H12 3.4114 3_676 no
H4 H13 3.0915 1_455 no
H4 H13 3.3779 2_646 no
H4 H14 2.7925 1_455 no
H4 H14 3.5715 2_646 no
H5 O2 2.7607 2_656 no
H5 C3 2.9718 2_656 no
H5 C4 3.4301 2_656 no
H5 C9 3.3815 2_656 no
H5 C13 3.0174 4_565 no
H5 C14 3.1497 4_565 no
H5 H3 3.0475 2_656 no
H5 H9 2.8161 4_565 no
H5 H10 3.0576 4_565 no
H6 O1 3.1444 2_646 no
H6 O2 2.5402 3_666 no
H6 C1 3.2859 2_646 no
H6 H2A 2.5906 2_646 no
H6 H2A 2.9221 4_564 no
H6 H3 3.5623 3_666 no
H6 H6 3.4103 3_666 no
H7A Cl2 2.8708 2_646 no
H7A O1 2.7154 2_646 no
H7A O2 3.3604 3_666 no
H7A C4 3.3561 3_666 no
H7A C8 3.5798 2_646 no
H7A H3 2.5963 3_666 no
H8B C4 3.2427 2_656 no
H8B C14 3.0966 4_565 no
H8B C15 3.2195 4_565 no
H8B H3 3.0827 2_656 no
H8B H10 3.1963 4_565 no
H8B H11 3.3862 4_565 no
H9 O2 3.5379 3_666 no
H9 C1 3.0434 4_564 no
H9 C2 3.5215 4_564 no
H9 C10 3.3197 4_564 no
H9 H1B 2.8715 2_656 no
H9 H1B 2.6810 4_564 no
H9 H2A 2.6567 4_564 no
H9 H3 3.5808 3_666 no
H9 H5 2.8161 4_564 no
H10 O1 3.1583 3_676 no
H10 N1 3.3222 4_564 no
H10 C2 3.2427 3_676 no
H10 C2 3.5375 4_564 no
H10 C3 3.3648 3_676 no
H10 C8 3.4120 3_676 no
H10 C9 3.5560 3_676 no
H10 C10 3.0585 4_564 no
H10 H1B 2.7785 2_656 no
H10 H1B 3.5696 4_564 no
H10 H5 3.0576 4_564 no
H10 H8B 3.1963 4_564 no
H11 Cl2 3.5822 2_656 no
H11 Cl2 3.4771 3_676 no
H11 O1 3.1669 3_676 no
H11 C4 3.4591 3_676 no
H11 C5 3.4793 3_676 no
H11 C6 3.1293 3_676 no
H11 C7 2.7047 3_676 no
H11 C8 2.6837 3_676 no
H11 C9 3.0717 3_676 no
H11 H8B 3.3862 4_564 no
H12 Cl2 3.4716 2_656 no
H12 C6 3.5089 3_676 no
H12 C17 3.3585 3_776 no
H12 H4 3.4114 3_676 no
H12 H12 3.3307 3_776 no
H12 H13 2.8245 3_776 no
H12 H14 3.0781 2_756 no
H13 Cl2 2.9779 1_655 no
H13 C16 3.4908 3_776 no
H13 C18 3.4745 2_756 no
H13 H4 3.0915 1_655 no
H13 H4 3.3779 2_656 no
H13 H12 2.8245 3_776 no
H13 H14 2.8458 2_756 no
H13 H15 3.1438 2_756 no
H14 Cl1 3.3665 2_656 no
H14 Cl2 3.1376 1_655 no
H14 C6 3.5789 1_655 no
H14 C16 3.3549 2_746 no
H14 C17 3.2288 2_746 no
H14 H4 2.7925 1_655 no
H14 H4 3.5715 2_656 no
H14 H12 3.0781 2_746 no
H14 H13 2.8458 2_746 no
H15 Cl1 3.3698 2_656 no
H15 Cl2 3.2700 2_646 no
H15 C5 3.4109 2_656 no
H15 H13 3.1438 2_746 no

loop_
_geom_hbond_atom_site_label_D
_geom_hbond_atom_site_label_H
_geom_hbond_atom_site_label_A
_geom_hbond_site_symmetry_A
_geom_hbond_distance_DH
_geom_hbond_distance_HA
_geom_hbond_distance_DA
_geom_hbond_angle_DHA
_geom_hbond_publ_flag
N1 H6 O2 . 0.88 2.18 2.794(2) 126 yes
N1 H6 O2 3_666 0.88 2.54 3.306(3) 146 yes
C1 H2A O2 2_656 0.99 2.52 3.472(3) 160 yes
C15 H11 Cg2 3_676 0.95 2.77 3.682(3) 160 yes

loop_
_geom_torsion_atom_site_label_1
_geom_torsion_atom_site_label_2
_geom_torsion_atom_site_label_3
_geom_torsion_atom_site_label_4
_geom_torsion
_geom_torsion_publ_flag
C1 O1 C8 C7 155.30(11) no
C1 O1 C8 C9 -29.15(17) no
C8 O1 C1 C2 52.17(15) no
C8 O1 C1 H1B -68.9 no
C8 O1 C1 H2A 173.3 no
C10 N1 C11 C12 -98.17(16) no
C10 N1 C11 H7A 140.2 no
C10 N1 C11 H8B 23.5 no
C11 N1 C10 C2 -175.34(12) no
C11 N1 C10 H5 4.7 no
H6 N1 C10 C2 4.7 no
H6 N1 C10 H5 -175.3 no
H6 N1 C11 C12 81.8 no
H6 N1 C11 H7A -39.8 no
H6 N1 C11 H8B -156.5 no
O1 C1 C2 C3 -44.51(16) no
O1 C1 C2 C10 141.16(11) no
H1B C1 C2 C3 76.6 no
H1B C1 C2 C10 -97.7 no
H2A C1 C2 C3 -165.6 no
H2A C1 C2 C10 20.1 no
C1 C2 C3 O2 -171.00(12) no
C1 C2 C3 C9 12.11(17) no
C1 C2 C10 N1 171.75(12) no
C1 C2 C10 H5 -8.3 no
C3 C2 C10 N1 -2.3(3) no
C3 C2 C10 H5 177.7 no
C10 C2 C3 O2 3.1(3) no
C10 C2 C3 C9 -173.76(12) no
O2 C3 C9 C4 8.74(19) no
O2 C3 C9 C8 -164.33(12) no
C2 C3 C9 C4 -174.23(11) no
C2 C3 C9 C8 12.69(17) no
C5 C4 C9 C3 -172.09(11) no
C5 C4 C9 C8 1.0(2) no
C9 C4 C5 Cl1 179.53(11) no
C9 C4 C5 C6 0.7(2) no
H3 C4 C5 Cl1 -0.5 no
H3 C4 C5 C6 -179.3 no
H3 C4 C9 C3 7.9 no
H3 C4 C9 C8 -179.0 no
Cl1 C5 C6 C7 179.64(9) no
Cl1 C5 C6 H4 -0.4 no
C4 C5 C6 C7 -1.6(2) no
C4 C5 C6 H4 178.4 no
C5 C6 C7 Cl2 179.84(11) no
C5 C6 C7 C8 0.70(19) no
H4 C6 C7 Cl2 -0.2 no
H4 C6 C7 C8 -179.3 no
Cl2 C7 C8 O1 -2.47(17) no
Cl2 C7 C8 C9 -178.20(8) no
C6 C7 C8 O1 176.67(12) no
C6 C7 C8 C9 0.94(19) no
O1 C8 C9 C3 -4.19(19) no
O1 C8 C9 C4 -177.29(11) no
C7 C8 C9 C3 171.33(11) no
C7 C8 C9 C4 -1.77(19) no
N1 C11 C12 C13 -6.86(19) no
N1 C11 C12 C20 174.05(11) no
H7A C11 C12 C13 114.8 no
H7A C11 C12 C20 -64.3 no
H8B C11 C12 C13 -128.5 no
H8B C11 C12 C20 52.4 no
C11 C12 C13 C14 -178.41(12) no
C11 C12 C13 H9 1.6 no
C11 C12 C20 C19 -2.90(19) no
C11 C12 C20 C21 177.44(11) no
C13 C12 C20 C19 178.00(12) no
C13 C12 C20 C21 -1.66(19) no
C20 C12 C13 C14 0.7(2) no
C20 C12 C13 H9 -179.3 no
C12 C13 C14 C15 0.5(3) no
C12 C13 C14 H10 -179.5 no
H9 C13 C14 C15 -179.5 no
H9 C13 C14 H10 0.5 no
C13 C14 C15 C21 -0.6(3) no
C13 C14 C15 H11 179.4 no
H10 C14 C15 C21 179.4 no
H10 C14 C15 H11 -0.6 no
C14 C15 C21 C16 -179.85(13) no
C14 C15 C21 C20 -0.4(3) no
H11 C15 C21 C16 0.1 no
H11 C15 C21 C20 179.6 no
C17 C16 C21 C15 178.49(13) no
C17 C16 C21 C20 -0.9(3) no
C21 C16 C17 C18 -0.1(3) no
C21 C16 C17 H13 179.9 no
H12 C16 C17 C18 179.9 no
H12 C16 C17 H13 -0.1 no
H12 C16 C21 C15 -1.5 no
H12 C16 C21 C20 179.1 no
C16 C17 C18 C19 0.7(3) no
C16 C17 C18 H14 -179.3 no
H13 C17 C18 C19 -179.3 no
H13 C17 C18 H14 0.7 no
C17 C18 C19 C20 -0.3(3) no
C17 C18 C19 H15 179.7 no
H14 C18 C19 C20 179.7 no
H14 C18 C19 H15 -0.3 no
C18 C19 C20 C12 179.65(12) no
C18 C19 C20 C21 -0.7(2) no
H15 C19 C20 C12 -0.3 no
H15 C19 C20 C21 179.3 no
C12 C20 C21 C15 1.54(19) no
C12 C20 C21 C16 -179.02(11) no
C19 C20 C21 C15 -178.13(12) no
C19 C20 C21 C16 1.30(19) no
